data_4025377
loop_
_publ_author_name
'Zachary J. O'Brien'
'Steven D. Karlen'
'Saeed Khan'
'Miguel A. Garcia-Garibay'

_publ_section_title
;
 Solid-State Molecular Rotors with Perdeuterated Stators: Mechanistic
 Insights from Biphenylene Rotational Dynamics in Ordered and Disordered
 Crystal Forms
;
_journal_name_full 'Journal of Organic Chemistry'
_journal_page_first 2482
_journal_page_last 2491
_journal_paper_doi 10.1021/jo9025176
_journal_volume 75
_journal_year 2010
_chemical_formula_moiety 'C56 H38'
_chemical_formula_sum 'C56 H38'
_chemical_formula_weight 710.86
_chemical_name_systematic
; 
 ? 
;
_space_group_IT_number 14
_symmetry_cell_setting monoclinic
_symmetry_space_group_name_Hall '-P 2yn'
_symmetry_space_group_name_H-M 'P 1 21/n 1'
_atom_sites_solution_hydrogens geom
_atom_sites_solution_primary direct
_atom_sites_solution_secondary difmap
_audit_creation_method SHELXL-97
_cell_angle_alpha 90.00
_cell_angle_beta 102.739(3)
_cell_angle_gamma 90.00
_cell_formula_units_Z 2
_cell_length_a 8.5969(12)
_cell_length_b 14.440(2)
_cell_length_c 16.362(2)
_cell_measurement_reflns_used 1393
_cell_measurement_temperature 298(2)
_cell_measurement_theta_max 20.27
_cell_measurement_theta_min 2.48
_cell_volume 1981.2(5)
_computing_cell_refinement 'Bruker SMART'
_computing_data_collection 'Bruker SMART'
_computing_data_reduction 'Bruker SAINT'
_computing_molecular_graphics 'Bruker SHELXTL'
_computing_publication_material 'Bruker SHELXTL'
_computing_structure_refinement 'SHELXL-97 (Sheldrick, 1997)'
_computing_structure_solution 'SHELXS-97 (Sheldrick, 1990)'
_diffrn_ambient_temperature 298(2)
_diffrn_measured_fraction_theta_full 0.999
_diffrn_measured_fraction_theta_max 0.970
_diffrn_measurement_device_type 'CCD area detector'
_diffrn_measurement_method 'phi and omega scans'
_diffrn_radiation_monochromator graphite
_diffrn_radiation_source 'fine-focus sealed tube'
_diffrn_radiation_type MoK\a
_diffrn_radiation_wavelength 0.71073
_diffrn_reflns_av_R_equivalents 0.1103
_diffrn_reflns_av_sigmaI/netI 0.1489
_diffrn_reflns_limit_h_max 11
_diffrn_reflns_limit_h_min -11
_diffrn_reflns_limit_k_max 19
_diffrn_reflns_limit_k_min -19
_diffrn_reflns_limit_l_max 21
_diffrn_reflns_limit_l_min -21
_diffrn_reflns_number 17689
_diffrn_reflns_theta_full 27.50
_diffrn_reflns_theta_max 28.36
_diffrn_reflns_theta_min 1.90
_exptl_absorpt_coefficient_mu 0.067
_exptl_absorpt_correction_T_max 0.9988
_exptl_absorpt_correction_T_min 0.9356
_exptl_absorpt_correction_type multi-scan
_exptl_absorpt_process_details 'Sadabs (Bruker)'
_exptl_crystal_colour green
_exptl_crystal_density_diffrn 1.192
_exptl_crystal_density_method 'not measured'
_exptl_crystal_description parallelpiped
_exptl_crystal_F_000 748
_exptl_crystal_size_max 0.60
_exptl_crystal_size_mid 0.02
_exptl_crystal_size_min 0.02
_refine_diff_density_max 0.125
_refine_diff_density_min -0.156
_refine_diff_density_rms 0.034
_refine_ls_extinction_method none
_refine_ls_goodness_of_fit_ref 0.922
_refine_ls_hydrogen_treatment constr
_refine_ls_matrix_type full
_refine_ls_number_parameters 253
_refine_ls_number_reflns 4812
_refine_ls_number_restraints 0
_refine_ls_restrained_S_all 0.922
_refine_ls_R_factor_all 0.2240
_refine_ls_R_factor_gt 0.0573
_refine_ls_shift/su_max 0.000
_refine_ls_shift/su_mean 0.000
_refine_ls_structure_factor_coef Fsqd
_refine_ls_weighting_details 'calc w=1/[\s^2^(Fo^2^)+(0.0454P)^2^+0.0000P] where P=(Fo^2^+2Fc^2^)/3'
_refine_ls_weighting_scheme calc
_refine_ls_wR_factor_gt 0.0919
_refine_ls_wR_factor_ref 0.1314
_reflns_number_gt 1680
_reflns_number_total 4812
_reflns_threshold_expression >2sigma(I)
_cod_data_source_file jo9025176_si_002.cif
_cod_data_source_block gg1005sm
_cod_depositor_comments
;
The following automatic conversions were performed:

'_symmetry_cell_setting' value 'Monoclinic' changed to 'monoclinic'
according to the built-in table from CIF Core dictionary named
'cif_core.dic' version 2.4.1 from 2010-06-29.

Automatic conversion script
Id: cif_fix_values 1646 2011-03-28 12:23:43Z adriana 
;
_cod_original_cell_volume 1981.1(5)
_cod_original_sg_symbol_H-M 'P 21/n '
_cod_database_code 4025377

loop_
_symmetry_equiv_pos_as_xyz
'x, y, z'
'-x+1/2, y+1/2, -z+1/2'
'-x, -y, -z'
'x-1/2, -y-1/2, z-1/2'

loop_
_atom_site_label
_atom_site_type_symbol
_atom_site_fract_x
_atom_site_fract_y
_atom_site_fract_z
_atom_site_U_iso_or_equiv
_atom_site_adp_type
_atom_site_occupancy
_atom_site_symmetry_multiplicity
_atom_site_calc_flag
_atom_site_refinement_flags
_atom_site_disorder_assembly
_atom_site_disorder_group
C1 C 1.1772(3) 0.85371(16) 0.09207(13) 0.0519(7) Uani 1 1 d . . .
H1 H 1.1379 0.8225 0.1330 0.062 Uiso 1 1 calc R . .
C2 C 1.0864(3) 0.92727(15) 0.04683(12) 0.0380(6) Uani 1 1 d . . .
C3 C 0.9386(3) 0.95451(14) 0.06278(12) 0.0383(6) Uani 1 1 d . . .
C4 C 0.8516(3) 1.02746(15) 0.01667(13) 0.0376(5) Uani 1 1 d . . .
C5 C 0.7019(3) 1.05622(16) 0.03012(13) 0.0482(6) Uani 1 1 d . . .
H5 H 0.6595 1.0265 0.0707 0.058 Uiso 1 1 calc R . .
C6 C 0.6188(3) 1.12620(17) -0.01494(15) 0.0572(7) Uani 1 1 d . . .
H6 H 0.5207 1.1441 -0.0050 0.069 Uiso 1 1 calc R . .
C7 C 0.6810(3) 1.17142(17) -0.07662(15) 0.0596(7) Uani 1 1 d . . .
H7 H 0.6237 1.2194 -0.1073 0.072 Uiso 1 1 calc R . .
C8 C 0.8774(3) 0.90553(16) 0.12566(14) 0.0467(6) Uani 1 1 d . . .
C9 C 0.8384(3) 0.85950(16) 0.17791(14) 0.0477(6) Uani 1 1 d . . .
C10 C 0.8006(3) 0.79861(15) 0.24381(13) 0.0439(6) Uani 1 1 d . . .
C11 C 0.7185(3) 0.85694(16) 0.30107(14) 0.0460(6) Uani 1 1 d . . .
C12 C 0.7497(3) 0.84495(19) 0.38683(15) 0.0649(8) Uani 1 1 d . . .
H12 H 0.8265 0.8024 0.4120 0.078 Uiso 1 1 calc R . .
C13 C 0.6680(4) 0.8955(2) 0.43587(17) 0.0832(10) Uani 1 1 d . . .
H13 H 0.6902 0.8867 0.4936 0.100 Uiso 1 1 calc R . .
C14 C 0.5555(4) 0.9578(2) 0.3997(2) 0.0848(9) Uani 1 1 d . . .
H14 H 0.5014 0.9922 0.4327 0.102 Uiso 1 1 calc R . .
C15 C 0.5216(3) 0.97020(19) 0.31477(19) 0.0777(9) Uani 1 1 d . . .
H15 H 0.4435 1.0123 0.2900 0.093 Uiso 1 1 calc R . .
C16 C 0.6030(3) 0.92030(18) 0.26609(16) 0.0630(7) Uani 1 1 d . . .
H16 H 0.5796 0.9295 0.2084 0.076 Uiso 1 1 calc R . .
C17 C 0.6885(3) 0.72012(16) 0.20284(14) 0.0461(6) Uani 1 1 d . . .
C18 C 0.6919(3) 0.68827(18) 0.12349(16) 0.0613(7) Uani 1 1 d . . .
H18 H 0.7602 0.7157 0.0937 0.074 Uiso 1 1 calc R . .
C19 C 0.5947(4) 0.6160(2) 0.08812(18) 0.0778(9) Uani 1 1 d . . .
H19 H 0.5978 0.5954 0.0346 0.093 Uiso 1 1 calc R . .
C20 C 0.4944(4) 0.5746(2) 0.1309(2) 0.0861(10) Uani 1 1 d . . .
H20 H 0.4293 0.5261 0.1066 0.103 Uiso 1 1 calc R . .
C21 C 0.4899(3) 0.6047(2) 0.2092(2) 0.0824(9) Uani 1 1 d . . .
H21 H 0.4222 0.5761 0.2386 0.099 Uiso 1 1 calc R . .
C22 C 0.5855(3) 0.67741(18) 0.24509(16) 0.0630(7) Uani 1 1 d . . .
H22 H 0.5805 0.6979 0.2983 0.076 Uiso 1 1 calc R . .
C23 C 0.9613(3) 0.75860(17) 0.29311(13) 0.0458(6) Uani 1 1 d . . .
C24 C 1.0904(3) 0.8157(2) 0.31837(16) 0.0787(9) Uani 1 1 d . . .
H24 H 1.0809 0.8783 0.3048 0.094 Uiso 1 1 calc R . .
C25 C 1.2346(4) 0.7821(3) 0.36373(19) 0.0962(11) Uani 1 1 d . . .
H25 H 1.3201 0.8223 0.3808 0.115 Uiso 1 1 calc R . .
C26 C 1.2521(3) 0.6907(3) 0.38353(17) 0.0829(10) Uani 1 1 d . . .
H26 H 1.3490 0.6680 0.4140 0.099 Uiso 1 1 calc R . .
C27 C 1.1257(3) 0.6328(2) 0.35813(16) 0.0752(8) Uani 1 1 d . . .
H27 H 1.1365 0.5701 0.3710 0.090 Uiso 1 1 calc R . .
C28 C 0.9821(3) 0.66643(18) 0.31363(14) 0.0591(7) Uani 1 1 d . . .
H28 H 0.8970 0.6258 0.2970 0.071 Uiso 1 1 calc R . .

loop_
_atom_site_aniso_label
_atom_site_aniso_U_11
_atom_site_aniso_U_22
_atom_site_aniso_U_33
_atom_site_aniso_U_23
_atom_site_aniso_U_13
_atom_site_aniso_U_12
C1 0.0547(17) 0.0520(17) 0.0495(15) 0.0128(13) 0.0128(12) 0.0083(14)
C2 0.0409(14) 0.0366(14) 0.0354(13) 0.0021(11) 0.0060(11) 0.0038(12)
C3 0.0437(14) 0.0373(14) 0.0344(13) 0.0016(11) 0.0096(11) -0.0009(12)
C4 0.0372(14) 0.0379(14) 0.0376(13) 0.0004(11) 0.0083(11) -0.0008(12)
C5 0.0475(16) 0.0486(16) 0.0504(15) 0.0040(13) 0.0151(12) 0.0003(13)
C6 0.0460(16) 0.0603(18) 0.0666(17) 0.0044(15) 0.0151(13) 0.0141(14)
C7 0.0570(19) 0.0568(18) 0.0641(18) 0.0154(15) 0.0113(14) 0.0203(15)
C8 0.0500(16) 0.0466(15) 0.0456(15) 0.0040(12) 0.0150(12) 0.0064(13)
C9 0.0500(15) 0.0489(16) 0.0451(15) 0.0061(13) 0.0123(12) 0.0062(13)
C10 0.0513(15) 0.0452(15) 0.0368(13) 0.0087(12) 0.0130(12) 0.0000(12)
C11 0.0499(15) 0.0446(15) 0.0449(15) 0.0009(12) 0.0138(12) -0.0077(13)
C12 0.0714(19) 0.078(2) 0.0475(16) 0.0000(15) 0.0172(14) 0.0047(16)
C13 0.098(3) 0.110(3) 0.0458(18) -0.0082(18) 0.0246(17) 0.005(2)
C14 0.103(3) 0.089(2) 0.074(2) -0.0191(19) 0.045(2) 0.001(2)
C15 0.087(2) 0.072(2) 0.084(2) 0.0046(17) 0.0404(19) 0.0200(17)
C16 0.0704(19) 0.0671(19) 0.0560(17) 0.0055(15) 0.0233(15) 0.0136(16)
C17 0.0495(16) 0.0401(15) 0.0464(16) 0.0049(12) 0.0057(12) 0.0061(12)
C18 0.0678(18) 0.0597(19) 0.0555(17) -0.0066(14) 0.0112(14) 0.0062(15)
C19 0.095(2) 0.065(2) 0.065(2) -0.0166(17) 0.0002(18) 0.0063(19)
C20 0.095(3) 0.057(2) 0.092(3) 0.0004(19) -0.013(2) -0.0092(18)
C21 0.086(2) 0.070(2) 0.085(2) 0.0099(18) 0.0052(18) -0.0285(19)
C22 0.0690(19) 0.0587(18) 0.0601(17) 0.0056(15) 0.0121(14) -0.0138(16)
C23 0.0490(16) 0.0508(17) 0.0385(14) 0.0087(12) 0.0118(11) 0.0000(14)
C24 0.068(2) 0.067(2) 0.088(2) 0.0226(16) -0.0093(16) -0.0128(18)
C25 0.062(2) 0.110(3) 0.101(3) 0.031(2) -0.0156(18) -0.022(2)
C26 0.053(2) 0.115(3) 0.076(2) 0.037(2) 0.0043(16) 0.011(2)
C27 0.062(2) 0.079(2) 0.081(2) 0.0231(17) 0.0070(16) 0.0173(19)
C28 0.0556(17) 0.0592(19) 0.0599(17) 0.0150(14) 0.0069(13) 0.0039(15)

loop_
_atom_type_symbol
_atom_type_description
_atom_type_scat_dispersion_real
_atom_type_scat_dispersion_imag
_atom_type_scat_source
C C 0.0033 0.0016 'International Tables Vol C Tables 4.2.6.8 and 6.1.1.4'
H H 0.0000 0.0000 'International Tables Vol C Tables 4.2.6.8 and 6.1.1.4'

loop_
_geom_angle_atom_site_label_1
_geom_angle_atom_site_label_2
_geom_angle_atom_site_label_3
_geom_angle
_geom_angle_site_symmetry_1
_geom_angle_site_symmetry_3
_geom_angle_publ_flag
C7 C1 C2 121.2(2) 3_775 . ?
C7 C1 H1 119.4 3_775 . ?
C2 C1 H1 119.4 . . ?
C3 C2 C1 121.7(2) . . ?
C3 C2 C4 120.27(18) . 3_775 ?
C1 C2 C4 118.1(2) . 3_775 ?
C2 C3 C4 120.18(19) . . ?
C2 C3 C8 118.79(19) . . ?
C4 C3 C8 121.0(2) . . ?
C3 C4 C5 121.9(2) . . ?
C3 C4 C2 119.54(19) . 3_775 ?
C5 C4 C2 118.5(2) . 3_775 ?
C6 C5 C4 121.5(2) . . ?
C6 C5 H5 119.3 . . ?
C4 C5 H5 119.3 . . ?
C5 C6 C7 119.9(2) . . ?
C5 C6 H6 120.1 . . ?
C7 C6 H6 120.1 . . ?
C1 C7 C6 120.9(2) 3_775 . ?
C1 C7 H7 119.5 3_775 . ?
C6 C7 H7 119.5 . . ?
C9 C8 C3 173.9(2) . . ?
C8 C9 C10 175.9(2) . . ?
C9 C10 C11 108.73(18) . . ?
C9 C10 C17 109.64(18) . . ?
C11 C10 C17 109.86(18) . . ?
C9 C10 C23 106.67(18) . . ?
C11 C10 C23 111.24(18) . . ?
C17 C10 C23 110.63(18) . . ?
C16 C11 C12 117.8(2) . . ?
C16 C11 C10 119.7(2) . . ?
C12 C11 C10 122.5(2) . . ?
C11 C12 C13 120.9(3) . . ?
C11 C12 H12 119.5 . . ?
C13 C12 H12 119.5 . . ?
C14 C13 C12 120.0(3) . . ?
C14 C13 H13 120.0 . . ?
C12 C13 H13 120.0 . . ?
C13 C14 C15 120.1(3) . . ?
C13 C14 H14 120.0 . . ?
C15 C14 H14 120.0 . . ?
C14 C15 C16 119.9(3) . . ?
C14 C15 H15 120.0 . . ?
C16 C15 H15 120.0 . . ?
C15 C16 C11 121.3(2) . . ?
C15 C16 H16 119.3 . . ?
C11 C16 H16 119.3 . . ?
C22 C17 C18 118.0(2) . . ?
C22 C17 C10 121.2(2) . . ?
C18 C17 C10 120.8(2) . . ?
C19 C18 C17 120.5(3) . . ?
C19 C18 H18 119.7 . . ?
C17 C18 H18 119.7 . . ?
C20 C19 C18 120.6(3) . . ?
C20 C19 H19 119.7 . . ?
C18 C19 H19 119.7 . . ?
C19 C20 C21 119.8(3) . . ?
C19 C20 H20 120.1 . . ?
C21 C20 H20 120.1 . . ?
C20 C21 C22 120.3(3) . . ?
C20 C21 H21 119.9 . . ?
C22 C21 H21 119.9 . . ?
C21 C22 C17 120.8(3) . . ?
C21 C22 H22 119.6 . . ?
C17 C22 H22 119.6 . . ?
C24 C23 C28 117.1(2) . . ?
C24 C23 C10 120.1(2) . . ?
C28 C23 C10 122.8(2) . . ?
C23 C24 C25 121.3(3) . . ?
C23 C24 H24 119.3 . . ?
C25 C24 H24 119.3 . . ?
C26 C25 C24 120.5(3) . . ?
C26 C25 H25 119.8 . . ?
C24 C25 H25 119.8 . . ?
C25 C26 C27 118.9(3) . . ?
C25 C26 H26 120.5 . . ?
C27 C26 H26 120.5 . . ?
C26 C27 C28 120.5(3) . . ?
C26 C27 H27 119.7 . . ?
C28 C27 H27 119.7 . . ?
C23 C28 C27 121.6(3) . . ?
C23 C28 H28 119.2 . . ?
C27 C28 H28 119.2 . . ?

loop_
_geom_bond_atom_site_label_1
_geom_bond_atom_site_label_2
_geom_bond_distance
_geom_bond_site_symmetry_2
_geom_bond_publ_flag
C1 C7 1.348(3) 3_775 ?
C1 C2 1.425(3) . ?
C1 H1 0.9300 . ?
C2 C3 1.409(3) . ?
C2 C4 1.426(3) 3_775 ?
C3 C4 1.410(3) . ?
C3 C8 1.440(3) . ?
C4 C5 1.415(3) . ?
C4 C2 1.426(3) 3_775 ?
C5 C6 1.358(3) . ?
C5 H5 0.9300 . ?
C6 C7 1.403(3) . ?
C6 H6 0.9300 . ?
C7 C1 1.348(3) 3_775 ?
C7 H7 0.9300 . ?
C8 C9 1.188(3) . ?
C9 C10 1.482(3) . ?
C10 C11 1.542(3) . ?
C10 C17 1.542(3) . ?
C10 C23 1.549(3) . ?
C11 C16 1.379(3) . ?
C11 C12 1.380(3) . ?
C12 C13 1.385(3) . ?
C12 H12 0.9300 . ?
C13 C14 1.358(4) . ?
C13 H13 0.9300 . ?
C14 C15 1.367(3) . ?
C14 H14 0.9300 . ?
C15 C16 1.374(3) . ?
C15 H15 0.9300 . ?
C16 H16 0.9300 . ?
C17 C22 1.383(3) . ?
C17 C18 1.384(3) . ?
C18 C19 1.382(3) . ?
C18 H18 0.9300 . ?
C19 C20 1.362(4) . ?
C19 H19 0.9300 . ?
C20 C21 1.362(4) . ?
C20 H20 0.9300 . ?
C21 C22 1.382(3) . ?
C21 H21 0.9300 . ?
C22 H22 0.9300 . ?
C23 C24 1.371(3) . ?
C23 C28 1.375(3) . ?
C24 C25 1.385(3) . ?
C24 H24 0.9300 . ?
C25 C26 1.359(4) . ?
C25 H25 0.9300 . ?
C26 C27 1.361(3) . ?
C26 H26 0.9300 . ?
C27 C28 1.376(3) . ?
C27 H27 0.9300 . ?
C28 H28 0.9300 . ?

loop_
_geom_torsion_atom_site_label_1
_geom_torsion_atom_site_label_2
_geom_torsion_atom_site_label_3
_geom_torsion_atom_site_label_4
_geom_torsion
_geom_torsion_site_symmetry_1
_geom_torsion_site_symmetry_2
_geom_torsion_site_symmetry_3
_geom_torsion_site_symmetry_4
_geom_torsion_publ_flag
C7 C1 C2 C3 -179.6(2) 3_775 . . . ?
C7 C1 C2 C4 1.3(3) 3_775 . . 3_775 ?
C1 C2 C3 C4 -179.84(19) . . . . ?
C4 C2 C3 C4 -0.7(3) 3_775 . . . ?
C1 C2 C3 C8 -0.9(3) . . . . ?
C4 C2 C3 C8 178.2(2) 3_775 . . . ?
C2 C3 C4 C5 179.27(19) . . . . ?
C8 C3 C4 C5 0.4(3) . . . . ?
C2 C3 C4 C2 0.7(3) . . . 3_775 ?
C8 C3 C4 C2 -178.2(2) . . . 3_775 ?
C3 C4 C5 C6 -179.6(2) . . . . ?
C2 C4 C5 C6 -1.0(3) 3_775 . . . ?
C4 C5 C6 C7 0.2(3) . . . . ?
C5 C6 C7 C1 0.1(4) . . . 3_775 ?
C9 C10 C11 C16 43.1(3) . . . . ?
C17 C10 C11 C16 -76.9(2) . . . . ?
C23 C10 C11 C16 160.2(2) . . . . ?
C9 C10 C11 C12 -140.6(2) . . . . ?
C17 C10 C11 C12 99.4(2) . . . . ?
C23 C10 C11 C12 -23.4(3) . . . . ?
C16 C11 C12 C13 -0.4(4) . . . . ?
C10 C11 C12 C13 -176.8(2) . . . . ?
C11 C12 C13 C14 0.0(4) . . . . ?
C12 C13 C14 C15 0.6(5) . . . . ?
C13 C14 C15 C16 -0.8(4) . . . . ?
C14 C15 C16 C11 0.4(4) . . . . ?
C12 C11 C16 C15 0.2(4) . . . . ?
C10 C11 C16 C15 176.7(2) . . . . ?
C9 C10 C17 C22 -153.6(2) . . . . ?
C11 C10 C17 C22 -34.2(3) . . . . ?
C23 C10 C17 C22 89.0(2) . . . . ?
C9 C10 C17 C18 28.6(3) . . . . ?
C11 C10 C17 C18 148.0(2) . . . . ?
C23 C10 C17 C18 -88.8(2) . . . . ?
C22 C17 C18 C19 0.1(3) . . . . ?
C10 C17 C18 C19 178.0(2) . . . . ?
C17 C18 C19 C20 -0.3(4) . . . . ?
C18 C19 C20 C21 -0.1(4) . . . . ?
C19 C20 C21 C22 0.6(4) . . . . ?
C20 C21 C22 C17 -0.8(4) . . . . ?
C18 C17 C22 C21 0.4(4) . . . . ?
C10 C17 C22 C21 -177.4(2) . . . . ?
C9 C10 C23 C24 46.1(3) . . . . ?
C11 C10 C23 C24 -72.3(3) . . . . ?
C17 C10 C23 C24 165.3(2) . . . . ?
C9 C10 C23 C28 -134.0(2) . . . . ?
C11 C10 C23 C28 107.6(2) . . . . ?
C17 C10 C23 C28 -14.8(3) . . . . ?
C28 C23 C24 C25 -1.0(4) . . . . ?
C10 C23 C24 C25 178.9(2) . . . . ?
C23 C24 C25 C26 0.8(5) . . . . ?
C24 C25 C26 C27 0.0(5) . . . . ?
C25 C26 C27 C28 -0.5(4) . . . . ?
C24 C23 C28 C27 0.5(4) . . . . ?
C10 C23 C28 C27 -179.4(2) . . . . ?
C26 C27 C28 C23 0.2(4) . . . . ?
